data_4086380
loop_
_publ_author_name
'Fang, Bo'
'Hou, Guohua'
'Zi, Guofu'
'Ding, Wanjian'
'Walter, Marc D.'

_publ_section_title
;
 Steric and Electronic Influences of Internal Alkynes on the Formation of
 Thorium Metallacycles: A Combined Experimental and Computational Study
;
_journal_name_full Organometallics
_journal_paper_doi 10.1021/acs.organomet.5b00945
_journal_year 2016
_chemical_formula_moiety 'C82 H98 Th2'
_chemical_formula_sum 'C82 H98 Th2'
_chemical_formula_weight 1547.68
_chemical_name_systematic
; 
 ? 
;
_space_group_crystal_system triclinic
_space_group_IT_number 2
_space_group_name_Hall '-P 1'
_space_group_name_H-M_alt 'P -1'
_symmetry_space_group_name_Hall '-P 1'
_symmetry_space_group_name_H-M 'P -1'
_atom_sites_solution_hydrogens geom
_audit_creation_method SHELXL-97
_cell_angle_alpha 89.002(4)
_cell_angle_beta 81.009(4)
_cell_angle_gamma 89.823(4)
_cell_formula_units_Z 2
_cell_length_a 11.211(3)
_cell_length_b 15.770(4)
_cell_length_c 19.643(5)
_cell_measurement_reflns_used 7171
_cell_measurement_temperature 100(2)
_cell_measurement_theta_max 27.51
_cell_measurement_theta_min 2.57
_cell_volume 3429.6(15)
_computing_cell_refinement 'Bruker SAINT'
_computing_data_collection 'Bruker APEX2'
_computing_data_reduction 'Bruker SAINT'
_computing_molecular_graphics 'Bruker SHELXTL'
_computing_publication_material 'Bruker SHELXTL'
_computing_structure_refinement 'SHELXL-97 (Sheldrick, 2008)'
_computing_structure_solution 'SHELXS-97 (Sheldrick, 2008)'
_diffrn_ambient_temperature 100(2)
_diffrn_measured_fraction_theta_full 0.985
_diffrn_measured_fraction_theta_max 0.985
_diffrn_measurement_device_type 'Bruker APEX-II CCD'
_diffrn_measurement_method '\f and \w scans'
_diffrn_radiation_type MoK\a
_diffrn_radiation_wavelength 0.71073
_diffrn_reflns_av_R_equivalents 0.0406
_diffrn_reflns_av_unetI/netI 0.0726
_diffrn_reflns_laue_measured_fraction_full 0.985
_diffrn_reflns_laue_measured_fraction_max 0.985
_diffrn_reflns_limit_h_max 13
_diffrn_reflns_limit_h_min -13
_diffrn_reflns_limit_k_max 18
_diffrn_reflns_limit_k_min -18
_diffrn_reflns_limit_l_max 14
_diffrn_reflns_limit_l_min -23
_diffrn_reflns_number 19723
_diffrn_reflns_point_group_measured_fraction_full 0.985
_diffrn_reflns_point_group_measured_fraction_max 0.985
_diffrn_reflns_theta_full 25.242
_diffrn_reflns_theta_max 25.250
_diffrn_reflns_theta_min 1.650
_exptl_absorpt_coefficient_mu 4.374
_exptl_absorpt_correction_T_max 0.75
_exptl_absorpt_correction_T_min 0.45
_exptl_absorpt_correction_type multi-scan
_exptl_absorpt_process_details SADABS
_exptl_crystal_colour yellow
_exptl_crystal_density_diffrn 1.499
_exptl_crystal_description block
_exptl_crystal_F_000 1540
_exptl_crystal_size_max 0.400
_exptl_crystal_size_mid 0.400
_exptl_crystal_size_min 0.200
_refine_diff_density_max 1.103
_refine_diff_density_min -1.016
_refine_diff_density_rms 0.150
_refine_ls_extinction_method none
_refine_ls_goodness_of_fit_ref 1.029
_refine_ls_hydrogen_treatment constr
_refine_ls_matrix_type full
_refine_ls_number_parameters 781
_refine_ls_number_reflns 12219
_refine_ls_number_restraints 12
_refine_ls_restrained_S_all 1.029
_refine_ls_R_factor_all 0.0493
_refine_ls_R_factor_gt 0.0357
_refine_ls_shift/su_max 0.001
_refine_ls_shift/su_mean 0.000
_refine_ls_structure_factor_coef Fsqd
_refine_ls_weighting_details 'w=1/[\s^2^(Fo^2^)+(0.0288P)^2^] where P=(Fo^2^+2Fc^2^)/3'
_refine_ls_weighting_scheme calc
_refine_ls_wR_factor_gt 0.0823
_refine_ls_wR_factor_ref 0.0897
_reflns_Friedel_coverage 0.000
_reflns_number_gt 9743
_reflns_number_total 12219
_reflns_threshold_expression 'I > 2\s(I)'
_cod_data_source_file om5b00945_si_003.cif
_cod_data_source_block compound4
_cod_original_cell_volume 3429.5(16)
_cod_database_code 4086380
_shelx_space_group_comment
; 
The symmetry employed for this shelxl refinement is uniquely defined 
by the following loop, which should always be used as a source of 
symmetry information in preference to the above space-group names. 
They are only intended as comments. 
;
_shelx_estimated_absorpt_t_min 0.274
_shelx_estimated_absorpt_t_max 0.475

loop_
_space_group_symop_operation_xyz
'x, y, z'
'-x, -y, -z'

loop_
_atom_site_label
_atom_site_type_symbol
_atom_site_fract_x
_atom_site_fract_y
_atom_site_fract_z
_atom_site_U_iso_or_equiv
_atom_site_adp_type
_atom_site_occupancy
_atom_site_site_symmetry_order
_atom_site_calc_flag
_atom_site_refinement_flags_posn
_atom_site_refinement_flags_adp
C1 C -0.1059(5) -0.0044(4) 0.3143(3) 0.0239(14) Uani 1 1 d . .
C2 C -0.1624(5) 0.0025(3) 0.2546(3) 0.0227(14) Uani 1 1 d . .
C3 C -0.0792(5) -0.0273(3) 0.1973(4) 0.0261(15) Uani 1 1 d . .
C4 C 0.0279(5) -0.0504(4) 0.2218(3) 0.0230(13) Uani 1 1 d . U
C5 C 0.0136(5) -0.0360(3) 0.2943(3) 0.0230(14) Uani 1 1 d . .
C6 C -0.1647(5) 0.0185(4) 0.3864(3) 0.0316(16) Uani 1 1 d . .
H6A H -0.1173 -0.0054 0.4200 0.047 Uiso 1 1 calc R U
H6B H -0.2468 -0.0047 0.3954 0.047 Uiso 1 1 calc R U
H6C H -0.1681 0.0804 0.3904 0.047 Uiso 1 1 calc R U
C7 C -0.2924(5) 0.0255(4) 0.2516(4) 0.0352(18) Uani 1 1 d . .
H7A H -0.3406 -0.0264 0.2525 0.053 Uiso 1 1 calc R U
H7B H -0.2971 0.0577 0.2090 0.053 Uiso 1 1 calc R U
H7C H -0.3239 0.0601 0.2914 0.053 Uiso 1 1 calc R U
C8 C -0.1046(7) -0.0328(4) 0.1253(4) 0.0406(18) Uani 1 1 d . .
H8A H -0.0303 -0.0476 0.0946 0.061 Uiso 1 1 calc R U
H8B H -0.1345 0.0221 0.1109 0.061 Uiso 1 1 calc R U
H8C H -0.1659 -0.0765 0.1232 0.061 Uiso 1 1 calc R U
C9 C 0.1373(6) -0.0954(4) 0.1836(4) 0.0348(17) Uani 1 1 d . .
H9A H 0.1344 -0.1555 0.1971 0.052 Uiso 1 1 calc R U
H9B H 0.2110 -0.0698 0.1952 0.052 Uiso 1 1 calc R U
H9C H 0.1372 -0.0898 0.1338 0.052 Uiso 1 1 calc R U
C10 C 0.1004(6) -0.0651(4) 0.3405(4) 0.0332(16) Uani 1 1 d . .
H10A H 0.0742 -0.0439 0.3870 0.050 Uiso 1 1 calc R U
H10B H 0.1811 -0.0431 0.3227 0.050 Uiso 1 1 calc R U
H10C H 0.1027 -0.1272 0.3419 0.050 Uiso 1 1 calc R U
C11 C 0.0506(5) 0.3050(3) 0.2169(3) 0.0183(13) Uani 1 1 d . .
C12 C -0.0444(5) 0.2943(3) 0.2729(3) 0.0184(13) Uani 1 1 d . .
C13 C -0.1453(5) 0.2615(3) 0.2471(3) 0.0182(13) Uani 1 1 d . .
C14 C -0.1151(5) 0.2508(3) 0.1762(3) 0.0198(13) Uani 1 1 d . .
C15 C 0.0079(5) 0.2785(3) 0.1570(3) 0.0179(13) Uani 1 1 d . .
C16 C 0.1712(5) 0.3440(4) 0.2184(3) 0.0248(14) Uani 1 1 d . .
H16A H 0.2335 0.3117 0.1892 0.037 Uiso 1 1 calc R U
H16B H 0.1883 0.3434 0.2658 0.037 Uiso 1 1 calc R U
H16C H 0.1710 0.4027 0.2012 0.037 Uiso 1 1 calc R U
C17 C -0.0414(5) 0.3161(4) 0.3472(3) 0.0255(14) Uani 1 1 d . .
H17A H -0.1036 0.3586 0.3620 0.038 Uiso 1 1 calc R U
H17B H 0.0382 0.3389 0.3516 0.038 Uiso 1 1 calc R U
H17C H -0.0570 0.2649 0.3762 0.038 Uiso 1 1 calc R U
C18 C -0.2694(5) 0.2486(3) 0.2900(3) 0.0246(14) Uani 1 1 d . .
H18A H -0.2616 0.2151 0.3315 0.037 Uiso 1 1 calc R U
H18B H -0.3216 0.2186 0.2628 0.037 Uiso 1 1 calc R U
H18C H -0.3050 0.3039 0.3032 0.037 Uiso 1 1 calc R U
C19 C -0.1971(5) 0.2233(4) 0.1271(3) 0.0280(15) Uani 1 1 d . .
H19A H -0.2666 0.1930 0.1526 0.042 Uiso 1 1 calc R U
H19B H -0.1528 0.1858 0.0927 0.042 Uiso 1 1 calc R U
H19C H -0.2253 0.2733 0.1038 0.042 Uiso 1 1 calc R U
C20 C 0.0733(5) 0.2896(4) 0.0837(3) 0.0263(14) Uani 1 1 d . .
H20A H 0.0676 0.3489 0.0688 0.039 Uiso 1 1 calc R U
H20B H 0.0361 0.2530 0.0531 0.039 Uiso 1 1 calc R U
H20C H 0.1584 0.2740 0.0819 0.039 Uiso 1 1 calc R U
C21 C 0.1842(5) 0.0895(4) 0.0657(3) 0.0276(15) Uani 1 1 d . .
H21A H 0.2435 0.1261 0.0374 0.041 Uiso 1 1 calc R U
H21B H 0.1039 0.1002 0.0535 0.041 Uiso 1 1 calc R U
H21C H 0.2060 0.0299 0.0573 0.041 Uiso 1 1 calc R U
C22 C 0.1828(5) 0.1083(3) 0.1412(3) 0.0203(13) Uani 1 1 d . .
C23 C 0.2861(5) 0.1213(3) 0.1657(3) 0.0169(12) Uani 1 1 d . .
C24 C 0.2949(5) 0.1358(4) 0.2408(3) 0.0207(13) Uani 1 1 d . .
C25 C 0.1967(5) 0.1488(3) 0.2881(3) 0.0165(12) Uani 1 1 d . .
C26 C 0.4053(5) 0.1249(3) 0.1178(3) 0.0171(12) Uani 1 1 d . .
C27 C 0.4711(5) 0.0523(4) 0.0974(3) 0.0279(15) Uani 1 1 d . .
H27 H 0.4426 -0.0014 0.1156 0.033 Uiso 1 1 calc R U
C28 C 0.5778(6) 0.0569(4) 0.0508(3) 0.0305(16) Uani 1 1 d . .
H28 H 0.6218 0.0065 0.0381 0.037 Uiso 1 1 calc R U
C29 C 0.6204(5) 0.1332(4) 0.0231(3) 0.0284(15) Uani 1 1 d . .
H29 H 0.6937 0.1360 -0.0086 0.034 Uiso 1 1 calc R U
C30 C 0.5549(5) 0.2066(4) 0.0419(3) 0.0241(14) Uani 1 1 d . .
H30 H 0.5830 0.2598 0.0223 0.029 Uiso 1 1 calc R U
C31 C 0.4486(5) 0.2026(4) 0.0890(3) 0.0232(14) Uani 1 1 d . .
H31 H 0.4051 0.2532 0.1017 0.028 Uiso 1 1 calc R U
C32 C 0.4220(5) 0.1312(4) 0.2572(3) 0.0310(16) Uani 1 1 d . .
H32A H 0.4648 0.1840 0.2419 0.047 Uiso 1 1 calc R U
H32B H 0.4645 0.0833 0.2332 0.047 Uiso 1 1 calc R U
H32C H 0.4193 0.1235 0.3070 0.047 Uiso 1 1 calc R U
C33 C 0.2018(5) 0.1734(4) 0.3604(3) 0.0226(14) Uani 1 1 d . .
C34 C 0.2790(6) 0.2368(4) 0.3769(3) 0.0318(16) Uani 1 1 d . .
H34 H 0.3348 0.2627 0.3413 0.038 Uiso 1 1 calc R U
C35 C 0.2755(6) 0.2623(5) 0.4442(4) 0.0416(19) Uani 1 1 d . .
H35 H 0.3299 0.3049 0.4541 0.050 Uiso 1 1 calc R U
C36 C 0.1944(6) 0.2272(5) 0.4976(4) 0.0435(19) Uani 1 1 d . .
H36 H 0.1921 0.2451 0.5437 0.052 Uiso 1 1 calc R U
C37 C 0.1176(6) 0.1659(4) 0.4818(4) 0.0347(17) Uani 1 1 d . .
H37 H 0.0610 0.1410 0.5176 0.042 Uiso 1 1 calc R U
C38 C 0.1206(5) 0.1393(4) 0.4146(3) 0.0244(14) Uani 1 1 d . .
H38 H 0.0658 0.0967 0.4054 0.029 Uiso 1 1 calc R U
C39 C 0.5928(5) 0.4680(3) 0.3116(3) 0.0192(13) Uani 1 1 d . .
C40 C 0.6165(5) 0.4503(3) 0.2404(3) 0.0245(14) Uani 1 1 d . .
C41 C 0.7387(5) 0.4738(3) 0.2155(3) 0.0200(13) Uani 1 1 d . .
C42 C 0.7889(5) 0.5052(4) 0.2715(3) 0.0218(13) Uani 1 1 d . U
C43 C 0.6982(5) 0.5015(3) 0.3313(3) 0.0225(14) Uani 1 1 d . .
C44 C 0.4785(6) 0.4410(4) 0.3577(3) 0.0319(16) Uani 1 1 d . .
H44A H 0.4085 0.4637 0.3391 0.048 Uiso 1 1 calc R U
H44B H 0.4786 0.4627 0.4041 0.048 Uiso 1 1 calc R U
H44C H 0.4740 0.3789 0.3598 0.048 Uiso 1 1 calc R U
C45 C 0.5334(6) 0.4034(4) 0.2011(4) 0.0341(16) Uani 1 1 d . .
H45A H 0.5274 0.3440 0.2168 0.051 Uiso 1 1 calc R U
H45B H 0.5654 0.4061 0.1518 0.051 Uiso 1 1 calc R U
H45C H 0.4531 0.4295 0.2091 0.051 Uiso 1 1 calc R U
C46 C 0.8057(6) 0.4651(4) 0.1439(3) 0.0357(17) Uani 1 1 d . .
H46A H 0.8679 0.4213 0.1436 0.054 Uiso 1 1 calc R U
H46B H 0.8438 0.5193 0.1283 0.054 Uiso 1 1 calc R U
H46C H 0.7492 0.4490 0.1130 0.054 Uiso 1 1 calc R U
C47 C 0.9194(5) 0.5295(4) 0.2687(4) 0.0351(17) Uani 1 1 d . .
H47A H 0.9695 0.4782 0.2655 0.053 Uiso 1 1 calc R U
H47B H 0.9291 0.5600 0.3106 0.053 Uiso 1 1 calc R U
H47C H 0.9446 0.5662 0.2283 0.053 Uiso 1 1 calc R U
C48 C 0.7174(6) 0.5262(4) 0.4027(3) 0.0319(16) Uani 1 1 d . .
H48A H 0.7905 0.4986 0.4139 0.048 Uiso 1 1 calc R U
H48B H 0.6476 0.5081 0.4362 0.048 Uiso 1 1 calc R U
H48C H 0.7264 0.5879 0.4043 0.048 Uiso 1 1 calc R U
C49 C 0.7722(5) 0.7583(4) 0.1807(3) 0.0254(15) Uani 1 1 d . .
C50 C 0.7740(5) 0.7674(3) 0.2527(4) 0.0240(14) Uani 1 1 d . .
C51 C 0.6584(5) 0.7964(3) 0.2827(3) 0.0199(13) Uani 1 1 d . .
C52 C 0.5860(5) 0.8052(3) 0.2297(3) 0.0181(13) Uani 1 1 d . .
C53 C 0.6566(6) 0.7827(4) 0.1670(3) 0.0252(15) Uani 1 1 d . .
C54 C 0.8756(6) 0.7316(4) 0.1279(4) 0.046(2) Uani 1 1 d . .
H54A H 0.8446 0.7034 0.0902 0.069 Uiso 1 1 calc R U
H54B H 0.9275 0.6924 0.1491 0.069 Uiso 1 1 calc R U
H54C H 0.9224 0.7817 0.1097 0.069 Uiso 1 1 calc R U
C55 C 0.8792(6) 0.7546(4) 0.2903(4) 0.0347(17) Uani 1 1 d . .
H55A H 0.9012 0.8089 0.3085 0.052 Uiso 1 1 calc R U
H55B H 0.9481 0.7326 0.2586 0.052 Uiso 1 1 calc R U
H55C H 0.8572 0.7140 0.3285 0.052 Uiso 1 1 calc R U
C56 C 0.6221(6) 0.8165(4) 0.3570(3) 0.0322(16) Uani 1 1 d . .
H56A H 0.6330 0.7662 0.3854 0.048 Uiso 1 1 calc R U
H56B H 0.5371 0.8338 0.3652 0.048 Uiso 1 1 calc R U
H56C H 0.6724 0.8628 0.3693 0.048 Uiso 1 1 calc R U
C57 C 0.4614(5) 0.8441(4) 0.2372(4) 0.0295(16) Uani 1 1 d . .
H57A H 0.4250 0.8433 0.2859 0.044 Uiso 1 1 calc R U
H57B H 0.4109 0.8114 0.2107 0.044 Uiso 1 1 calc R U
H57C H 0.4675 0.9028 0.2198 0.044 Uiso 1 1 calc R U
C58 C 0.6183(7) 0.7936(4) 0.0973(4) 0.0382(17) Uani 1 1 d . .
H58A H 0.6278 0.8532 0.0823 0.057 Uiso 1 1 calc R U
H58B H 0.5335 0.7769 0.1001 0.057 Uiso 1 1 calc R U
H58C H 0.6688 0.7579 0.0640 0.057 Uiso 1 1 calc R U
C59 C 0.5634(5) 0.5870(4) 0.0739(3) 0.0236(14) Uani 1 1 d . .
H59A H 0.5626 0.5259 0.0656 0.035 Uiso 1 1 calc R U
H59B H 0.6460 0.6085 0.0618 0.035 Uiso 1 1 calc R U
H59C H 0.5109 0.6160 0.0454 0.035 Uiso 1 1 calc R U
C60 C 0.5187(5) 0.6029(3) 0.1483(3) 0.0202(13) Uani 1 1 d . .
C61 C 0.3973(5) 0.6091(3) 0.1712(3) 0.0186(13) Uani 1 1 d . .
C62 C 0.3435(5) 0.6243(3) 0.2462(3) 0.0198(13) Uani 1 1 d . .
C63 C 0.4113(5) 0.6452(3) 0.2946(3) 0.0208(13) Uani 1 1 d . .
C64 C 0.3085(5) 0.6063(3) 0.1228(3) 0.0178(13) Uani 1 1 d . .
C65 C 0.2507(5) 0.6796(4) 0.1039(3) 0.0236(14) Uani 1 1 d . .
H65 H 0.2680 0.7322 0.1232 0.028 Uiso 1 1 calc R U
C66 C 0.1678(6) 0.6780(5) 0.0573(3) 0.0329(16) Uani 1 1 d . .
H66 H 0.1307 0.7290 0.0448 0.040 Uiso 1 1 calc R U
C67 C 0.1407(6) 0.6024(5) 0.0299(3) 0.0351(17) Uani 1 1 d . .
H67 H 0.0831 0.6006 -0.0008 0.042 Uiso 1 1 calc R U
C68 C 0.1975(6) 0.5287(4) 0.0470(3) 0.0341(16) Uani 1 1 d . .
H68 H 0.1797 0.4766 0.0272 0.041 Uiso 1 1 calc R U
C69 C 0.2813(5) 0.5301(4) 0.0932(3) 0.0216(13) Uani 1 1 d . .
H69 H 0.3196 0.4790 0.1045 0.026 Uiso 1 1 calc R U
C70 C 0.2060(5) 0.6111(4) 0.2625(3) 0.0311(16) Uani 1 1 d . .
H70A H 0.1814 0.6062 0.3125 0.047 Uiso 1 1 calc R U
H70B H 0.1841 0.5592 0.2407 0.047 Uiso 1 1 calc R U
H70C H 0.1649 0.6597 0.2447 0.047 Uiso 1 1 calc R U
C71 C 0.3614(5) 0.6723(4) 0.3648(3) 0.0196(13) Uani 1 1 d . .
C72 C 0.4169(5) 0.6468(4) 0.4209(3) 0.0254(14) Uani 1 1 d . .
H72 H 0.4833 0.6087 0.4136 0.031 Uiso 1 1 calc R U
C73 C 0.3772(6) 0.6760(4) 0.4865(3) 0.0325(16) Uani 1 1 d . .
H73 H 0.4147 0.6562 0.5240 0.039 Uiso 1 1 calc R U
C74 C 0.2846(6) 0.7330(4) 0.4981(3) 0.0360(18) Uani 1 1 d . .
H74 H 0.2580 0.7533 0.5432 0.043 Uiso 1 1 calc R U
C75 C 0.2303(6) 0.7607(4) 0.4436(3) 0.0332(16) Uani 1 1 d . .
H75 H 0.1667 0.8011 0.4510 0.040 Uiso 1 1 calc R U
C76 C 0.2671(5) 0.7307(4) 0.3786(3) 0.0251(14) Uani 1 1 d . .
H76 H 0.2273 0.7501 0.3420 0.030 Uiso 1 1 calc R U
C77 C 0.0951(7) 0.4581(5) 0.4619(4) 0.046(2) Uani 1 1 d . .
H77 H 0.1603 0.4293 0.4352 0.056 Uiso 1 1 calc R U
C78 C 0.0005(7) 0.4129(5) 0.4997(4) 0.0429(19) Uani 1 1 d . .
H78 H 0.0015 0.3526 0.4998 0.051 Uiso 1 1 calc R U
C79 C -0.0934(7) 0.4549(5) 0.5364(4) 0.044(2) Uani 1 1 d . .
H79 H -0.1589 0.4237 0.5613 0.052 Uiso 1 1 calc R U
C80 C 0.5071(8) 0.0851(5) 0.4871(4) 0.052(2) Uani 1 1 d . .
H80 H 0.5119 0.1445 0.4780 0.063 Uiso 1 1 calc R U
C81 C 0.4238(8) 0.0371(6) 0.4614(4) 0.061(2) Uani 1 1 d . .
H81 H 0.3708 0.0640 0.4345 0.073 Uiso 1 1 calc R U
C82 C 0.4144(8) -0.0456(6) 0.4728(5) 0.057(2) Uani 1 1 d . .
H82 H 0.3559 -0.0777 0.4543 0.068 Uiso 1 1 calc R U
Th1 Th 0.01496(2) 0.12801(2) 0.23510(2) 0.01366(7) Uani 1 1 d . .
Th2 Th 0.62476(2) 0.62939(2) 0.24483(2) 0.01480(7) Uani 1 1 d . .

loop_
_atom_site_aniso_label
_atom_site_aniso_U_11
_atom_site_aniso_U_22
_atom_site_aniso_U_33
_atom_site_aniso_U_23
_atom_site_aniso_U_13
_atom_site_aniso_U_12
C1 0.011(3) 0.019(3) 0.040(4) 0.008(3) 0.000(3) -0.002(2)
C2 0.018(3) 0.007(3) 0.044(4) 0.002(3) -0.007(3) -0.003(2)
C3 0.021(3) 0.008(3) 0.051(4) 0.000(3) -0.010(3) 0.002(2)
C4 0.0232(16) 0.0212(16) 0.0244(16) -0.0003(10) -0.0033(10) 0.0007(10)
C5 0.017(3) 0.012(3) 0.040(4) 0.008(3) -0.004(3) 0.007(2)
C6 0.021(3) 0.022(3) 0.049(5) 0.006(3) 0.003(3) -0.001(3)
C7 0.016(3) 0.019(3) 0.073(5) 0.010(3) -0.014(3) 0.000(3)
C8 0.050(4) 0.028(4) 0.048(5) -0.003(3) -0.016(4) -0.012(3)
C9 0.032(4) 0.018(3) 0.051(5) -0.002(3) 0.004(3) 0.006(3)
C10 0.027(3) 0.023(3) 0.052(5) 0.011(3) -0.016(3) 0.001(3)
C11 0.023(3) 0.005(3) 0.028(3) -0.002(2) -0.009(3) 0.005(2)
C12 0.017(3) 0.015(3) 0.025(3) -0.001(2) -0.007(3) 0.003(2)
C13 0.021(3) 0.013(3) 0.022(3) 0.004(2) -0.009(3) 0.002(2)
C14 0.024(3) 0.015(3) 0.021(3) 0.008(2) -0.006(3) 0.005(2)
C15 0.024(3) 0.010(3) 0.021(3) 0.004(2) -0.005(3) 0.008(2)
C16 0.022(3) 0.020(3) 0.032(4) 0.001(3) -0.004(3) 0.000(3)
C17 0.030(3) 0.024(3) 0.024(3) -0.003(3) -0.008(3) 0.002(3)
C18 0.021(3) 0.014(3) 0.039(4) 0.002(3) -0.005(3) 0.007(2)
C19 0.028(3) 0.027(3) 0.032(4) 0.002(3) -0.015(3) 0.005(3)
C20 0.026(3) 0.029(3) 0.022(3) 0.009(3) -0.001(3) 0.006(3)
C21 0.023(3) 0.040(4) 0.021(3) -0.002(3) -0.005(3) 0.003(3)
C22 0.026(3) 0.015(3) 0.019(3) 0.002(2) -0.001(3) -0.005(3)
C23 0.016(3) 0.015(3) 0.018(3) 0.001(2) 0.001(2) 0.003(2)
C24 0.017(3) 0.021(3) 0.025(3) 0.008(3) -0.008(3) 0.001(2)
C25 0.015(3) 0.016(3) 0.019(3) 0.010(2) -0.006(2) 0.002(2)
C26 0.016(3) 0.023(3) 0.013(3) 0.004(2) -0.006(2) 0.000(2)
C27 0.027(3) 0.031(4) 0.024(4) 0.000(3) 0.001(3) -0.005(3)
C28 0.025(3) 0.034(4) 0.030(4) -0.004(3) 0.001(3) 0.002(3)
C29 0.012(3) 0.049(4) 0.025(4) -0.005(3) -0.003(3) -0.002(3)
C30 0.016(3) 0.029(3) 0.027(4) 0.008(3) -0.001(3) -0.004(3)
C31 0.018(3) 0.028(3) 0.024(3) 0.000(3) -0.004(3) 0.004(3)
C32 0.021(3) 0.046(4) 0.028(4) -0.001(3) -0.011(3) 0.006(3)
C33 0.018(3) 0.032(3) 0.019(3) 0.008(3) -0.006(3) 0.002(3)
C34 0.032(4) 0.039(4) 0.024(4) 0.001(3) -0.005(3) -0.009(3)
C35 0.041(4) 0.053(5) 0.034(4) -0.006(4) -0.014(3) -0.008(4)
C36 0.049(5) 0.058(5) 0.027(4) -0.006(4) -0.015(4) 0.008(4)
C37 0.028(4) 0.042(4) 0.033(4) 0.013(3) -0.004(3) 0.017(3)
C38 0.024(3) 0.025(3) 0.024(3) 0.010(3) -0.002(3) 0.003(3)
C39 0.021(3) 0.015(3) 0.024(3) 0.009(2) -0.011(3) -0.001(2)
C40 0.022(3) 0.009(3) 0.046(4) 0.002(3) -0.019(3) 0.005(2)
C41 0.024(3) 0.008(3) 0.029(3) 0.001(2) -0.006(3) 0.009(2)
C42 0.0222(15) 0.0206(15) 0.0225(16) 0.0001(10) -0.0035(10) 0.0016(10)
C43 0.023(3) 0.013(3) 0.035(4) 0.004(3) -0.015(3) 0.003(2)
C44 0.035(4) 0.027(3) 0.034(4) 0.016(3) -0.009(3) -0.009(3)
C45 0.048(4) 0.017(3) 0.042(4) -0.002(3) -0.024(3) -0.002(3)
C46 0.046(4) 0.021(3) 0.037(4) 0.000(3) 0.003(3) 0.010(3)
C47 0.025(3) 0.019(3) 0.063(5) 0.005(3) -0.016(3) 0.000(3)
C48 0.040(4) 0.026(3) 0.033(4) 0.005(3) -0.018(3) 0.005(3)
C49 0.022(3) 0.015(3) 0.036(4) 0.002(3) 0.005(3) -0.003(3)
C50 0.018(3) 0.008(3) 0.047(4) 0.005(3) -0.008(3) 0.000(2)
C51 0.025(3) 0.013(3) 0.024(3) 0.004(2) -0.008(3) -0.006(2)
C52 0.022(3) 0.013(3) 0.019(3) 0.008(2) -0.005(3) -0.003(2)
C53 0.037(4) 0.017(3) 0.020(3) 0.007(3) 0.000(3) -0.005(3)
C54 0.044(4) 0.020(3) 0.063(6) 0.006(3) 0.027(4) 0.006(3)
C55 0.028(4) 0.027(4) 0.052(5) -0.002(3) -0.016(3) -0.008(3)
C56 0.051(4) 0.023(3) 0.023(4) -0.001(3) -0.009(3) -0.003(3)
C57 0.017(3) 0.019(3) 0.054(5) 0.008(3) -0.013(3) 0.003(3)
C58 0.055(5) 0.024(3) 0.038(4) 0.012(3) -0.018(4) 0.003(3)
C59 0.028(3) 0.020(3) 0.022(3) 0.002(3) -0.001(3) 0.004(3)
C60 0.020(3) 0.015(3) 0.025(3) 0.003(2) 0.000(3) 0.003(2)
C61 0.026(3) 0.014(3) 0.015(3) 0.003(2) -0.002(3) -0.001(2)
C62 0.025(3) 0.012(3) 0.022(3) 0.007(2) 0.000(3) 0.004(2)
C63 0.022(3) 0.010(3) 0.029(4) 0.004(2) -0.001(3) 0.008(2)
C64 0.014(3) 0.024(3) 0.014(3) 0.007(2) 0.003(2) 0.005(2)
C65 0.015(3) 0.029(3) 0.026(3) 0.007(3) -0.003(3) 0.004(3)
C66 0.024(3) 0.048(4) 0.025(4) 0.010(3) -0.001(3) 0.011(3)
C67 0.032(4) 0.058(5) 0.018(3) 0.007(3) -0.012(3) -0.003(4)
C68 0.036(4) 0.042(4) 0.026(4) -0.004(3) -0.009(3) -0.004(3)
C69 0.019(3) 0.023(3) 0.024(3) 0.003(3) -0.006(3) -0.004(3)
C70 0.023(3) 0.041(4) 0.026(4) 0.004(3) 0.002(3) -0.007(3)
C71 0.016(3) 0.020(3) 0.023(3) 0.002(3) -0.003(2) -0.004(2)
C72 0.023(3) 0.019(3) 0.036(4) 0.002(3) -0.013(3) 0.003(3)
C73 0.045(4) 0.031(4) 0.022(4) 0.006(3) -0.008(3) -0.011(3)
C74 0.050(4) 0.040(4) 0.014(3) -0.002(3) 0.006(3) -0.008(4)
C75 0.036(4) 0.029(4) 0.032(4) -0.003(3) 0.004(3) 0.008(3)
C76 0.024(3) 0.027(3) 0.025(3) 0.000(3) -0.007(3) 0.008(3)
C77 0.051(5) 0.054(5) 0.037(5) -0.012(4) -0.013(4) -0.008(4)
C78 0.055(5) 0.038(4) 0.039(5) 0.001(3) -0.019(4) -0.010(4)
C79 0.049(5) 0.054(5) 0.030(4) 0.006(4) -0.012(4) -0.021(4)
C80 0.062(5) 0.035(4) 0.055(5) 0.005(4) 0.009(5) 0.010(4)
C81 0.065(6) 0.070(6) 0.047(5) 0.007(5) -0.007(5) 0.008(5)
C82 0.058(5) 0.054(5) 0.057(6) -0.007(5) -0.001(5) 0.001(5)
Th1 0.01320(11) 0.01059(11) 0.01772(12) 0.00234(8) -0.00441(9) 0.00118(8)
Th2 0.01449(11) 0.01104(11) 0.01882(13) 0.00309(9) -0.00284(9) 0.00061(8)

loop_
_atom_type_symbol
_atom_type_description
_atom_type_scat_dispersion_real
_atom_type_scat_dispersion_imag
_atom_type_scat_source
C C 0.0033 0.0016 'International Tables Vol C Tables 4.2.6.8 and 6.1.1.4'
H H 0.0000 0.0000 'International Tables Vol C Tables 4.2.6.8 and 6.1.1.4'
Th Th -7.2400 8.8979 'International Tables Vol C Tables 4.2.6.8 and 6.1.1.4'

loop_
_geom_angle_atom_site_label_1
_geom_angle_atom_site_label_2
_geom_angle_atom_site_label_3
_geom_angle
_geom_angle_site_symmetry_1
_geom_angle_site_symmetry_3
C2 C1 C5 108.4(5) . .
C2 C1 C6 124.9(5) . .
C5 C1 C6 126.8(6) . .
C2 C1 Th1 74.8(3) . .
C5 C1 Th1 75.8(3) . .
C6 C1 Th1 115.7(4) . .
C1 C2 C3 108.0(5) . .
C1 C2 C7 127.2(6) . .
C3 C2 C7 124.3(6) . .
C1 C2 Th1 75.9(3) . .
C3 C2 Th1 76.7(3) . .
C7 C2 Th1 119.8(4) . .
C4 C3 C2 107.6(6) . .
C4 C3 C8 127.3(6) . .
C2 C3 C8 125.0(6) . .
C4 C3 Th1 75.8(3) . .
C2 C3 Th1 73.8(3) . .
C8 C3 Th1 116.7(4) . .
C3 C4 C5 109.1(5) . .
C3 C4 C9 128.1(6) . .
C5 C4 C9 122.2(6) . .
C3 C4 Th1 75.4(3) . .
C5 C4 Th1 74.8(3) . .
C9 C4 Th1 123.0(4) . .
C1 C5 C4 106.9(6) . .
C1 C5 C10 127.4(6) . .
C4 C5 C10 124.7(5) . .
C1 C5 Th1 74.8(3) . .
C4 C5 Th1 75.9(3) . .
C10 C5 Th1 123.8(4) . .
C1 C6 H6A 109.5 . .
C1 C6 H6B 109.5 . .
H6A C6 H6B 109.5 . .
C1 C6 H6C 109.5 . .
H6A C6 H6C 109.5 . .
H6B C6 H6C 109.5 . .
C2 C7 H7A 109.5 . .
C2 C7 H7B 109.5 . .
H7A C7 H7B 109.5 . .
C2 C7 H7C 109.5 . .
H7A C7 H7C 109.5 . .
H7B C7 H7C 109.5 . .
C3 C8 H8A 109.5 . .
C3 C8 H8B 109.5 . .
H8A C8 H8B 109.5 . .
C3 C8 H8C 109.5 . .
H8A C8 H8C 109.5 . .
H8B C8 H8C 109.5 . .
C4 C9 H9A 109.5 . .
C4 C9 H9B 109.5 . .
H9A C9 H9B 109.5 . .
C4 C9 H9C 109.5 . .
H9A C9 H9C 109.5 . .
H9B C9 H9C 109.5 . .
C5 C10 H10A 109.5 . .
C5 C10 H10B 109.5 . .
H10A C10 H10B 109.5 . .
C5 C10 H10C 109.5 . .
H10A C10 H10C 109.5 . .
H10B C10 H10C 109.5 . .
C15 C11 C12 107.6(5) . .
C15 C11 C16 125.0(5) . .
C12 C11 C16 127.2(5) . .
C15 C11 Th1 74.9(3) . .
C12 C11 Th1 73.8(3) . .
C16 C11 Th1 121.2(4) . .
C13 C12 C11 108.1(5) . .
C13 C12 C17 125.2(5) . .
C11 C12 C17 126.7(5) . .
C13 C12 Th1 73.8(3) . .
C11 C12 Th1 77.0(3) . .
C17 C12 Th1 116.6(4) . .
C14 C13 C12 109.0(5) . .
C14 C13 C18 126.4(5) . .
C12 C13 C18 124.3(5) . .
C14 C13 Th1 75.9(3) . .
C12 C13 Th1 76.6(3) . .
C18 C13 Th1 118.6(3) . .
C13 C14 C15 107.0(5) . .
C13 C14 C19 127.3(5) . .
C15 C14 C19 125.5(5) . .
C13 C14 Th1 74.8(3) . .
C15 C14 Th1 76.8(3) . .
C19 C14 Th1 118.4(4) . .
C11 C15 C14 108.2(5) . .
C11 C15 C20 125.8(5) . .
C14 C15 C20 125.4(5) . .
C11 C15 Th1 76.2(3) . .
C14 C15 Th1 73.3(3) . .
C20 C15 Th1 123.4(3) . .
C11 C16 H16A 109.5 . .
C11 C16 H16B 109.5 . .
H16A C16 H16B 109.5 . .
C11 C16 H16C 109.5 . .
H16A C16 H16C 109.5 . .
H16B C16 H16C 109.5 . .
C12 C17 H17A 109.5 . .
C12 C17 H17B 109.5 . .
H17A C17 H17B 109.5 . .
C12 C17 H17C 109.5 . .
H17A C17 H17C 109.5 . .
H17B C17 H17C 109.5 . .
C13 C18 H18A 109.5 . .
C13 C18 H18B 109.5 . .
H18A C18 H18B 109.5 . .
C13 C18 H18C 109.5 . .
H18A C18 H18C 109.5 . .
H18B C18 H18C 109.5 . .
C14 C19 H19A 109.5 . .
C14 C19 H19B 109.5 . .
H19A C19 H19B 109.5 . .
C14 C19 H19C 109.5 . .
H19A C19 H19C 109.5 . .
H19B C19 H19C 109.5 . .
C15 C20 H20A 109.5 . .
C15 C20 H20B 109.5 . .
H20A C20 H20B 109.5 . .
C15 C20 H20C 109.5 . .
H20A C20 H20C 109.5 . .
H20B C20 H20C 109.5 . .
C22 C21 H21A 109.5 . .
C22 C21 H21B 109.5 . .
H21A C21 H21B 109.5 . .
C22 C21 H21C 109.5 . .
H21A C21 H21C 109.5 . .
H21B C21 H21C 109.5 . .
C23 C22 C21 120.6(5) . .
C23 C22 Th1 108.3(4) . .
C21 C22 Th1 131.1(4) . .
C22 C23 C26 120.8(5) . .
C22 C23 C24 124.6(5) . .
C26 C23 C24 114.6(5) . .
C25 C24 C32 124.0(6) . .
C25 C24 C23 122.0(5) . .
C32 C24 C23 114.0(5) . .
C24 C25 C33 123.7(5) . .
C24 C25 Th1 109.2(4) . .
C33 C25 Th1 127.1(4) . .
C27 C26 C31 117.9(5) . .
C27 C26 C23 122.2(5) . .
C31 C26 C23 119.7(5) . .
C28 C27 C26 121.2(6) . .
C28 C27 H27 119.4 . .
C26 C27 H27 119.4 . .
C29 C28 C27 120.8(6) . .
C29 C28 H28 119.6 . .
C27 C28 H28 119.6 . .
C28 C29 C30 119.1(5) . .
C28 C29 H29 120.5 . .
C30 C29 H29 120.5 . .
C31 C30 C29 120.5(5) . .
C31 C30 H30 119.8 . .
C29 C30 H30 119.8 . .
C30 C31 C26 120.6(5) . .
C30 C31 H31 119.7 . .
C26 C31 H31 119.7 . .
C24 C32 H32A 109.5 . .
C24 C32 H32B 109.5 . .
H32A C32 H32B 109.5 . .
C24 C32 H32C 109.5 . .
H32A C32 H32C 109.5 . .
H32B C32 H32C 109.5 . .
C38 C33 C34 116.6(6) . .
C38 C33 C25 120.6(5) . .
C34 C33 C25 122.6(5) . .
C35 C34 C33 121.2(6) . .
C35 C34 H34 119.4 . .
C33 C34 H34 119.4 . .
C34 C35 C36 121.3(7) . .
C34 C35 H35 119.3 . .
C36 C35 H35 119.3 . .
C37 C36 C35 117.9(6) . .
C37 C36 H36 121.0 . .
C35 C36 H36 121.0 . .
C36 C37 C38 121.3(6) . .
C36 C37 H37 119.4 . .
C38 C37 H37 119.4 . .
C37 C38 C33 121.7(6) . .
C37 C38 H38 119.2 . .
C33 C38 H38 119.2 . .
C43 C39 C40 108.4(5) . .
C43 C39 C44 127.8(6) . .
C40 C39 C44 123.1(5) . .
C43 C39 Th2 74.6(3) . .
C40 C39 Th2 75.1(3) . .
C44 C39 Th2 123.7(4) . .
C39 C40 C41 107.8(5) . .
C39 C40 C45 125.4(5) . .
C41 C40 C45 126.3(6) . .
C39 C40 Th2 76.0(3) . .
C41 C40 Th2 73.8(3) . .
C45 C40 Th2 123.0(4) . .
C42 C41 C40 107.8(5) . .
C42 C41 C46 124.7(5) . .
C40 C41 C46 127.4(6) . .
C42 C41 Th2 75.0(3) . .
C40 C41 Th2 76.8(3) . .
C46 C41 Th2 115.7(4) . .
C41 C42 C43 108.1(5) . .
C41 C42 C47 124.8(5) . .
C43 C42 C47 126.9(6) . .
C41 C42 Th2 75.7(3) . .
C43 C42 Th2 76.6(3) . .
C47 C42 Th2 118.7(4) . .
C39 C43 C42 107.9(5) . .
C39 C43 C48 127.4(5) . .
C42 C43 C48 124.7(5) . .
C39 C43 Th2 76.6(3) . .
C42 C43 Th2 73.9(3) . .
C48 C43 Th2 117.6(4) . .
C39 C44 H44A 109.5 . .
C39 C44 H44B 109.5 . .
H44A C44 H44B 109.5 . .
C39 C44 H44C 109.5 . .
H44A C44 H44C 109.5 . .
H44B C44 H44C 109.5 . .
C40 C45 H45A 109.5 . .
C40 C45 H45B 109.5 . .
H45A C45 H45B 109.5 . .
C40 C45 H45C 109.5 . .
H45A C45 H45C 109.5 . .
H45B C45 H45C 109.5 . .
C41 C46 H46A 109.5 . .
C41 C46 H46B 109.5 . .
H46A C46 H46B 109.5 . .
C41 C46 H46C 109.5 . .
H46A C46 H46C 109.5 . .
H46B C46 H46C 109.5 . .
C42 C47 H47A 109.5 . .
C42 C47 H47B 109.5 . .
H47A C47 H47B 109.5 . .
C42 C47 H47C 109.5 . .
H47A C47 H47C 109.5 . .
H47B C47 H47C 109.5 . .
C43 C48 H48A 109.5 . .
C43 C48 H48B 109.5 . .
H48A C48 H48B 109.5 . .
C43 C48 H48C 109.5 . .
H48A C48 H48C 109.5 . .
H48B C48 H48C 109.5 . .
C53 C49 C50 108.2(5) . .
C53 C49 C54 125.3(7) . .
C50 C49 C54 126.4(7) . .
C53 C49 Th2 77.4(3) . .
C50 C49 Th2 74.7(3) . .
C54 C49 Th2 116.5(4) . .
C51 C50 C49 107.3(6) . .
C51 C50 C55 125.1(6) . .
C49 C50 C55 127.5(5) . .
C51 C50 Th2 76.1(3) . .
C49 C50 Th2 75.5(3) . .
C55 C50 Th2 117.3(4) . .
C50 C51 C52 108.3(5) . .
C50 C51 C56 125.1(6) . .
C52 C51 C56 126.6(5) . .
C50 C51 Th2 74.4(3) . .
C52 C51 Th2 76.6(3) . .
C56 C51 Th2 116.8(4) . .
C53 C52 C51 108.2(5) . .
C53 C52 C57 125.3(6) . .
C51 C52 C57 126.0(5) . .
C53 C52 Th2 75.9(3) . .
C51 C52 Th2 74.1(3) . .
C57 C52 Th2 122.8(3) . .
C52 C53 C49 108.0(6) . .
C52 C53 C58 124.8(6) . .
C49 C53 C58 126.8(6) . .
C52 C53 Th2 75.3(3) . .
C49 C53 Th2 73.4(3) . .
C58 C53 Th2 123.0(4) . .
C49 C54 H54A 109.5 . .
C49 C54 H54B 109.5 . .
H54A C54 H54B 109.5 . .
C49 C54 H54C 109.5 . .
H54A C54 H54C 109.5 . .
H54B C54 H54C 109.5 . .
C50 C55 H55A 109.5 . .
C50 C55 H55B 109.5 . .
H55A C55 H55B 109.5 . .
C50 C55 H55C 109.5 . .
H55A C55 H55C 109.5 . .
H55B C55 H55C 109.5 . .
C51 C56 H56A 109.5 . .
C51 C56 H56B 109.5 . .
H56A C56 H56B 109.5 . .
C51 C56 H56C 109.5 . .
H56A C56 H56C 109.5 . .
H56B C56 H56C 109.5 . .
C52 C57 H57A 109.5 . .
C52 C57 H57B 109.5 . .
H57A C57 H57B 109.5 . .
C52 C57 H57C 109.5 . .
H57A C57 H57C 109.5 . .
H57B C57 H57C 109.5 . .
C53 C58 H58A 109.5 . .
C53 C58 H58B 109.5 . .
H58A C58 H58B 109.5 . .
C53 C58 H58C 109.5 . .
H58A C58 H58C 109.5 . .
H58B C58 H58C 109.5 . .
C60 C59 H59A 109.5 . .
C60 C59 H59B 109.5 . .
H59A C59 H59B 109.5 . .
C60 C59 H59C 109.5 . .
H59A C59 H59C 109.5 . .
H59B C59 H59C 109.5 . .
C61 C60 C59 119.9(6) . .
C61 C60 Th2 108.2(4) . .
C59 C60 Th2 131.8(4) . .
C60 C61 C64 121.3(5) . .
C60 C61 C62 123.6(6) . .
C64 C61 C62 115.0(5) . .
C63 C62 C61 122.9(5) . .
C63 C62 C70 122.8(5) . .
C61 C62 C70 114.3(5) . .
C62 C63 C71 124.3(5) . .
C62 C63 Th2 108.2(4) . .
C71 C63 Th2 127.5(4) . .
C65 C64 C69 117.5(6) . .
C65 C64 C61 121.4(5) . .
C69 C64 C61 121.0(5) . .
C64 C65 C66 121.9(6) . .
C64 C65 H65 119.0 . .
C66 C65 H65 119.0 . .
C67 C66 C65 119.6(7) . .
C67 C66 H66 120.2 . .
C65 C66 H66 120.2 . .
C66 C67 C68 119.8(6) . .
C66 C67 H67 120.1 . .
C68 C67 H67 120.1 . .
C67 C68 C69 120.8(6) . .
C67 C68 H68 119.6 . .
C69 C68 H68 119.6 . .
C64 C69 C68 120.3(6) . .
C64 C69 H69 119.9 . .
C68 C69 H69 119.9 . .
C62 C70 H70A 109.5 . .
C62 C70 H70B 109.5 . .
H70A C70 H70B 109.5 . .
C62 C70 H70C 109.5 . .
H70A C70 H70C 109.5 . .
H70B C70 H70C 109.5 . .
C76 C71 C72 116.3(6) . .
C76 C71 C63 123.2(6) . .
C72 C71 C63 120.1(5) . .
C73 C72 C71 121.4(6) . .
C73 C72 H72 119.3 . .
C71 C72 H72 119.3 . .
C74 C73 C72 120.6(7) . .
C74 C73 H73 119.7 . .
C72 C73 H73 119.7 . .
C73 C74 C75 119.2(6) . .
C73 C74 H74 120.4 . .
C75 C74 H74 120.4 . .
C76 C75 C74 120.7(6) . .
C76 C75 H75 119.7 . .
C74 C75 H75 119.7 . .
C75 C76 C71 121.8(6) . .
C75 C76 H76 119.1 . .
C71 C76 H76 119.1 . .
C79 C77 C78 119.2(7) 2_566 .
C79 C77 H77 120.4 2_566 .
C78 C77 H77 120.4 . .
C79 C78 C77 119.8(7) . .
C79 C78 H78 120.1 . .
C77 C78 H78 120.1 . .
C78 C79 C77 121.0(7) . 2_566
C78 C79 H79 119.5 . .
C77 C79 H79 119.5 2_566 .
C81 C80 C82 119.1(8) . 2_656
C81 C80 H80 120.4 . .
C82 C80 H80 120.4 2_656 .
C82 C81 C80 122.2(9) . .
C82 C81 H81 118.9 . .
C80 C81 H81 118.9 . .
C81 C82 C80 118.7(9) . 2_656
C81 C82 H82 120.7 . .
C80 C82 H82 120.7 2_656 .
C22 Th1 C25 75.39(19) . .
C22 Th1 C13 125.83(18) . .
C25 Th1 C13 115.34(17) . .
C22 Th1 C14 100.00(19) . .
C25 Th1 C14 127.25(17) . .
C13 Th1 C14 29.28(16) . .
C22 Th1 C12 117.04(17) . .
C25 Th1 C12 86.03(17) . .
C13 Th1 C12 29.55(16) . .
C14 Th1 C12 48.62(17) . .
C22 Th1 C2 117.01(17) . .
C25 Th1 C2 131.67(18) . .
C13 Th1 C2 95.09(16) . .
C14 Th1 C2 97.88(17) . .
C12 Th1 C2 119.89(16) . .
C22 Th1 C1 124.45(17) . .
C25 Th1 C1 103.42(18) . .
C13 Th1 C1 105.22(16) . .
C14 Th1 C1 120.02(17) . .
C12 Th1 C1 118.26(16) . .
C2 Th1 C1 29.37(19) . .
C22 Th1 C15 77.72(17) . .
C25 Th1 C15 101.97(17) . .
C13 Th1 C15 48.34(16) . .
C14 Th1 C15 29.90(16) . .
C12 Th1 C15 48.00(17) . .
C2 Th1 C15 125.97(18) . .
C1 Th1 C15 149.88(17) . .
C22 Th1 C5 98.03(17) . .
C25 Th1 C5 84.67(18) . .
C13 Th1 C5 134.39(16) . .
C14 Th1 C5 146.45(17) . .
C12 Th1 C5 139.92(17) . .
C2 Th1 C5 48.60(18) . .
C1 Th1 C5 29.43(16) . .
C15 Th1 C5 170.75(18) . .
C22 Th1 C3 87.50(17) . .
C25 Th1 C3 127.26(18) . .
C13 Th1 C3 115.07(17) . .
C14 Th1 C3 104.50(18) . .
C12 Th1 C3 144.15(17) . .
C2 Th1 C3 29.51(16) . .
C1 Th1 C3 48.33(19) . .
C15 Th1 C3 122.80(19) . .
C5 Th1 C3 48.33(19) . .
C22 Th1 C11 87.90(17) . .
C25 Th1 C11 78.56(17) . .
C13 Th1 C11 48.39(16) . .
C14 Th1 C11 48.69(17) . .
C12 Th1 C11 29.16(15) . .
C2 Th1 C11 143.12(17) . .
C1 Th1 C11 147.34(16) . .
C15 Th1 C11 28.90(17) . .
C5 Th1 C11 160.21(19) . .
C3 Th1 C11 151.30(19) . .
C22 Th1 C4 76.75(17) . .
C25 Th1 C4 98.51(18) . .
C13 Th1 C4 142.36(16) . .
C14 Th1 C4 132.24(18) . .
C12 Th1 C4 166.21(16) . .
C2 Th1 C4 48.07(16) . .
C1 Th1 C4 48.06(16) . .
C15 Th1 C4 141.80(17) . .
C5 Th1 C4 29.32(18) . .
C3 Th1 C4 28.78(18) . .
C11 Th1 C4 164.59(16) . .
C60 Th2 C63 76.42(19) . .
C60 Th2 C50 124.31(19) . .
C63 Th2 C50 117.04(17) . .
C60 Th2 C49 96.4(2) . .
C63 Th2 C49 125.29(18) . .
C50 Th2 C49 29.78(19) . .
C60 Th2 C42 115.76(18) . .
C63 Th2 C42 129.15(17) . .
C50 Th2 C42 96.74(17) . .
C49 Th2 C42 103.18(18) . .
C60 Th2 C41 86.48(18) . .
C63 Th2 C41 124.20(17) . .
C50 Th2 C41 116.45(17) . .
C49 Th2 C41 108.98(17) . .
C42 Th2 C41 29.29(17) . .
C60 Th2 C51 119.19(18) . .
C63 Th2 C51 87.57(17) . .
C50 Th2 C51 29.48(16) . .
C49 Th2 C51 48.51(17) . .
C42 Th2 C51 119.44(18) . .
C41 Th2 C51 144.54(17) . .
C60 Th2 C43 124.22(17) . .
C63 Th2 C43 101.14(18) . .
C50 Th2 C43 106.61(18) . .
C49 Th2 C43 125.07(18) . .
C42 Th2 C43 29.53(16) . .
C41 Th2 C43 48.35(18) . .
C51 Th2 C43 116.31(18) . .
C60 Th2 C52 89.96(18) . .
C63 Th2 C52 77.39(16) . .
C50 Th2 C52 48.51(17) . .
C49 Th2 C52 48.12(16) . .
C42 Th2 C52 145.25(17) . .
C41 Th2 C52 156.26(16) . .
C51 Th2 C52 29.31(17) . .
C43 Th2 C52 144.88(17) . .
C60 Th2 C40 76.53(18) . .
C63 Th2 C40 94.77(17) . .
C50 Th2 C40 144.30(17) . .
C49 Th2 C40 136.91(17) . .
C42 Th2 C40 48.22(17) . .
C41 Th2 C40 29.44(16) . .
C51 Th2 C40 164.14(19) . .
C43 Th2 C40 47.85(18) . .
C52 Th2 C40 165.75(18) . .
C60 Th2 C53 76.86(19) . .
C63 Th2 C53 99.13(18) . .
C50 Th2 C53 48.53(19) . .
C49 Th2 C53 29.21(19) . .
C42 Th2 C53 131.37(17) . .
C41 Th2 C53 128.21(17) . .
C51 Th2 C53 48.07(18) . .
C43 Th2 C53 153.72(17) . .
C52 Th2 C53 28.82(16) . .
C40 Th2 C53 146.02(18) . .
C60 Th2 C39 98.75(18) . .
C63 Th2 C39 82.24(17) . .
C50 Th2 C39 135.09(18) . .
C49 Th2 C39 151.20(17) . .
C42 Th2 C39 48.07(16) . .
C41 Th2 C39 48.14(16) . .
C51 Th2 C39 137.05(17) . .
C43 Th2 C39 28.79(16) . .
C52 Th2 C39 155.30(16) . .
C40 Th2 C39 28.91(17) . .
C53 Th2 C39 174.87(17) . .

loop_
_geom_bond_atom_site_label_1
_geom_bond_atom_site_label_2
_geom_bond_distance
_geom_bond_site_symmetry_2
C1 C2 1.418(9) .
C1 C5 1.428(8) .
C1 C6 1.515(8) .
C1 Th1 2.803(5) .
C2 C3 1.431(8) .
C2 C7 1.511(8) .
C2 Th1 2.789(5) .
C3 C4 1.406(9) .
C3 C8 1.489(10) .
C3 Th1 2.826(6) .
C4 C5 1.429(9) .
C4 C9 1.515(8) .
C4 Th1 2.831(6) .
C5 C10 1.496(9) .
C5 Th1 2.816(6) .
C6 H6A 0.9800 .
C6 H6B 0.9800 .
C6 H6C 0.9800 .
C7 H7A 0.9800 .
C7 H7B 0.9800 .
C7 H7C 0.9800 .
C8 H8A 0.9800 .
C8 H8B 0.9800 .
C8 H8C 0.9800 .
C9 H9A 0.9800 .
C9 H9B 0.9800 .
C9 H9C 0.9800 .
C10 H10A 0.9800 .
C10 H10B 0.9800 .
C10 H10C 0.9800 .
C11 C15 1.407(8) .
C11 C12 1.414(7) .
C11 C16 1.492(7) .
C11 Th1 2.829(5) .
C12 C13 1.413(8) .
C12 C17 1.511(8) .
C12 Th1 2.787(5) .
C13 C14 1.394(8) .
C13 C18 1.521(7) .
C13 Th1 2.752(6) .
C14 C15 1.439(8) .
C14 C19 1.503(8) .
C14 Th1 2.765(6) .
C15 C20 1.518(7) .
C15 Th1 2.811(5) .
C16 H16A 0.9800 .
C16 H16B 0.9800 .
C16 H16C 0.9800 .
C17 H17A 0.9800 .
C17 H17B 0.9800 .
C17 H17C 0.9800 .
C18 H18A 0.9800 .
C18 H18B 0.9800 .
C18 H18C 0.9800 .
C19 H19A 0.9800 .
C19 H19B 0.9800 .
C19 H19C 0.9800 .
C20 H20A 0.9800 .
C20 H20B 0.9800 .
C20 H20C 0.9800 .
C21 C22 1.515(8) .
C21 H21A 0.9800 .
C21 H21B 0.9800 .
C21 H21C 0.9800 .
C22 C23 1.341(8) .
C22 Th1 2.443(5) .
C23 C26 1.509(7) .
C23 C24 1.515(8) .
C24 C25 1.343(7) .
C24 C32 1.510(8) .
C25 C33 1.488(8) .
C25 Th1 2.453(6) .
C26 C27 1.391(8) .
C26 C31 1.397(8) .
C27 C28 1.389(8) .
C27 H27 0.9500 .
C28 C29 1.367(9) .
C28 H28 0.9500 .
C29 C30 1.394(8) .
C29 H29 0.9500 .
C30 C31 1.390(7) .
C30 H30 0.9500 .
C31 H31 0.9500 .
C32 H32A 0.9800 .
C32 H32B 0.9800 .
C32 H32C 0.9800 .
C33 C38 1.389(7) .
C33 C34 1.399(8) .
C34 C35 1.384(9) .
C34 H34 0.9500 .
C35 C36 1.385(9) .
C35 H35 0.9500 .
C36 C37 1.368(9) .
C36 H36 0.9500 .
C37 C38 1.388(9) .
C37 H37 0.9500 .
C38 H38 0.9500 .
C39 C43 1.407(8) .
C39 C40 1.415(8) .
C39 C44 1.506(7) .
C39 Th2 2.842(5) .
C40 C41 1.428(8) .
C40 C45 1.503(8) .
C40 Th2 2.829(5) .
C41 C42 1.409(8) .
C41 C46 1.496(8) .
C41 Th2 2.790(5) .
C42 C43 1.428(8) .
C42 C47 1.506(8) .
C42 Th2 2.782(6) .
C43 C48 1.510(8) .
C43 Th2 2.817(6) .
C44 H44A 0.9800 .
C44 H44B 0.9800 .
C44 H44C 0.9800 .
C45 H45A 0.9800 .
C45 H45B 0.9800 .
C45 H45C 0.9800 .
C46 H46A 0.9800 .
C46 H46B 0.9800 .
C46 H46C 0.9800 .
C47 H47A 0.9800 .
C47 H47B 0.9800 .
C47 H47C 0.9800 .
C48 H48A 0.9800 .
C48 H48B 0.9800 .
C48 H48C 0.9800 .
C49 C53 1.416(9) .
C49 C50 1.426(9) .
C49 C54 1.495(8) .
C49 Th2 2.780(5) .
C50 C51 1.415(8) .
C50 C55 1.498(9) .
C50 Th2 2.770(5) .
C51 C52 1.421(8) .
C51 C56 1.493(8) .
C51 Th2 2.791(5) .
C52 C53 1.407(8) .
C52 C57 1.511(8) .
C52 Th2 2.823(5) .
C53 C58 1.505(9) .
C53 Th2 2.831(6) .
C54 H54A 0.9800 .
C54 H54B 0.9800 .
C54 H54C 0.9800 .
C55 H55A 0.9800 .
C55 H55B 0.9800 .
C55 H55C 0.9800 .
C56 H56A 0.9800 .
C56 H56B 0.9800 .
C56 H56C 0.9800 .
C57 H57A 0.9800 .
C57 H57B 0.9800 .
C57 H57C 0.9800 .
C58 H58A 0.9800 .
C58 H58B 0.9800 .
C58 H58C 0.9800 .
C59 C60 1.496(8) .
C59 H59A 0.9800 .
C59 H59B 0.9800 .
C59 H59C 0.9800 .
C60 C61 1.368(8) .
C60 Th2 2.433(6) .
C61 C64 1.482(8) .
C61 C62 1.524(7) .
C62 C63 1.353(9) .
C62 C70 1.539(7) .
C63 C71 1.475(8) .
C63 Th2 2.454(5) .
C64 C65 1.396(8) .
C64 C69 1.400(8) .
C65 C66 1.404(9) .
C65 H65 0.9500 .
C66 C67 1.370(9) .
C66 H66 0.9500 .
C67 C68 1.385(10) .
C67 H67 0.9500 .
C68 C69 1.405(9) .
C68 H68 0.9500 .
C69 H69 0.9500 .
C70 H70A 0.9800 .
C70 H70B 0.9800 .
C70 H70C 0.9800 .
C71 C76 1.397(8) .
C71 C72 1.398(9) .
C72 C73 1.383(8) .
C72 H72 0.9500 .
C73 C74 1.365(9) .
C73 H73 0.9500 .
C74 C75 1.376(10) .
C74 H74 0.9500 .
C75 C76 1.370(8) .
C75 H75 0.9500 .
C76 H76 0.9500 .
C77 C79 1.373(10) 2_566
C77 C78 1.387(9) .
C77 H77 0.9500 .
C78 C79 1.358(10) .
C78 H78 0.9500 .
C79 C77 1.373(10) 2_566
C79 H79 0.9500 .
C80 C81 1.366(11) .
C80 C82 1.407(13) 2_656
C80 H80 0.9500 .
C81 C82 1.321(11) .
C81 H81 0.9500 .
C82 C80 1.407(12) 2_656
C82 H82 0.9500 .
